data_1508704
loop_
_publ_author_name
'Nakano, Masahiro'
'Shinamura, Shoji'
'Sugimoto, Ryusuke'
'Osaka, Itaru'
'Miyazaki, Eigo'
'Takimiya, Kazuo'

_publ_section_title
;
 Borylation on benzo[1,2-b:4,5-b']- and
 naphtho[1,2-b:5,6-b']dichalcogenophenes: different chalcogene atom
 effects on borylation reaction depending on fused ring structure.
;
_journal_issue 21
_journal_name_full 'Organic letters'
_journal_page_first 5448
_journal_page_last 5451
_journal_paper_doi 10.1021/ol302521d
_journal_volume 14
_journal_year 2012
_chemical_formula_moiety 'C40 H68 B2 O6 Si2'
_chemical_formula_sum 'C40 H68 B2 O6 Si2'
_chemical_formula_weight 722.74
_chemical_name_common TIPS-Bpin-BDF
_chemical_name_systematic
; 
 TIPS-Bpin-BDF 
;
_space_group_IT_number 2
_symmetry_cell_setting triclinic
_symmetry_space_group_name_Hall '-P 1'
_symmetry_space_group_name_H-M 'P -1'
_atom_sites_solution_hydrogens geom
_atom_sites_solution_primary direct
_atom_sites_solution_secondary difmap
_audit_creation_method SHELXL-97
_cell_angle_alpha 73.699(7)
_cell_angle_beta 86.956(7)
_cell_angle_gamma 83.755(7)
_cell_formula_units_Z 1
_cell_length_a 7.7423(18)
_cell_length_b 11.828(3)
_cell_length_c 12.677(3)
_cell_measurement_reflns_used 8053
_cell_measurement_temperature 293(2)
_cell_measurement_theta_max 55.24
_cell_measurement_theta_min 6.10
_cell_volume 1107.3(5)
_computing_cell_refinement PROCESS-AUTO
_computing_data_collection PROCESS-AUTO
_computing_data_reduction 'SHELXS-97 (Sheldrick, 1990)'
_computing_structure_refinement 'SHELXL-97 (Sheldrick, 1997)'
_computing_structure_solution 'SHELXS-97 (Sheldrick, 1990)'
_diffrn_ambient_temperature 293(2)
_diffrn_detector_area_resol_mean 10.00
_diffrn_measured_fraction_theta_full 0.958
_diffrn_measured_fraction_theta_max 0.958
_diffrn_radiation_monochromator graphite
_diffrn_radiation_source 'fine-focus sealed tube'
_diffrn_radiation_type MoK\a
_diffrn_radiation_wavelength 0.71075
_diffrn_reflns_av_R_equivalents 0.0251
_diffrn_reflns_av_sigmaI/netI 0.0319
_diffrn_reflns_limit_h_max 10
_diffrn_reflns_limit_h_min -9
_diffrn_reflns_limit_k_max 15
_diffrn_reflns_limit_k_min -15
_diffrn_reflns_limit_l_max 16
_diffrn_reflns_limit_l_min -14
_diffrn_reflns_number 10180
_diffrn_reflns_theta_full 27.48
_diffrn_reflns_theta_max 27.48
_diffrn_reflns_theta_min 3.05
_exptl_absorpt_coefficient_mu 0.120
_exptl_absorpt_correction_T_max 0.9100
_exptl_absorpt_correction_T_min 0.8692
_exptl_absorpt_correction_type none
_exptl_crystal_colour Colorless
_exptl_crystal_density_diffrn 1.084
_exptl_crystal_density_method 'not measured'
_exptl_crystal_description block
_exptl_crystal_F_000 394
_exptl_crystal_size_max 0.6
_exptl_crystal_size_mid 0.6
_exptl_crystal_size_min 0.6
_refine_diff_density_max 0.366
_refine_diff_density_min -0.279
_refine_diff_density_rms 0.054
_refine_ls_extinction_method none
_refine_ls_goodness_of_fit_ref 1.194
_refine_ls_hydrogen_treatment noref
_refine_ls_matrix_type full
_refine_ls_number_parameters 313
_refine_ls_number_reflns 4858
_refine_ls_number_restraints 0
_refine_ls_restrained_S_all 1.194
_refine_ls_R_factor_all 0.0654
_refine_ls_R_factor_gt 0.0561
_refine_ls_shift/su_max 0.000
_refine_ls_shift/su_mean 0.000
_refine_ls_structure_factor_coef Fsqd
_refine_ls_weighting_details 'calc w=1/[\s^2^(Fo^2^)+(0.0870P)^2^+0.4266P] where P=(Fo^2^+2Fc^2^)/3'
_refine_ls_weighting_scheme calc
_refine_ls_wR_factor_gt 0.1826
_refine_ls_wR_factor_ref 0.1902
_reflns_number_gt 4079
_reflns_number_total 4858
_reflns_threshold_expression >2sigma(I)
_cod_data_source_file ol302521d_si_001.cif
_cod_data_source_block TIPS-Bpin-BDF
_cod_original_sg_symbol_H-M P-1
_cod_database_code 1508704

loop_
_symmetry_equiv_pos_as_xyz
'x, y, z'
'-x, -y, -z'

loop_
_atom_site_label
_atom_site_type_symbol
_atom_site_fract_x
_atom_site_fract_y
_atom_site_fract_z
_atom_site_U_iso_or_equiv
_atom_site_adp_type
_atom_site_occupancy
_atom_site_symmetry_multiplicity
_atom_site_calc_flag
_atom_site_refinement_flags
_atom_site_disorder_assembly
_atom_site_disorder_group
C1 C 0.5370(3) 0.40718(17) -0.05778(15) 0.0366(4) Uani 1 1 d . . .
C2 C 0.6178(3) 0.51037(17) -0.08148(15) 0.0361(4) Uani 1 1 d . . .
C3 C 0.5875(3) 0.60130(17) -0.02873(15) 0.0364(4) Uani 1 1 d . . .
C4 C 0.7064(3) 0.68675(18) -0.08099(17) 0.0414(5) Uani 1 1 d . . .
H1 H 0.7178 0.7572 -0.0643 0.050 Uiso 1 1 calc R . .
C5 C 0.7989(3) 0.64610(18) -0.15902(17) 0.0407(4) Uani 1 1 d . . .
C6 C 1.1669(3) 0.5791(2) -0.2375(2) 0.0590(6) Uani 1 1 d . . .
H2 H 1.2214 0.5837 -0.1710 0.071 Uiso 1 1 calc R . .
C7 C 1.1235(4) 0.4533(3) -0.2134(4) 0.0941(12) Uani 1 1 d . . .
H3 H 1.0663 0.4435 -0.2752 0.141 Uiso 1 1 calc R . .
H4 H 1.0479 0.4354 -0.1496 0.141 Uiso 1 1 calc R . .
H5 H 1.2284 0.4007 -0.2000 0.141 Uiso 1 1 calc R . .
C8 C 1.3057(5) 0.6036(4) -0.3270(4) 0.1078(15) Uani 1 1 d . . .
H6 H 1.4000 0.5421 -0.3099 0.162 Uiso 1 1 calc R . .
H7 H 1.3476 0.6785 -0.3322 0.162 Uiso 1 1 calc R . .
H8 H 1.2576 0.6058 -0.3959 0.162 Uiso 1 1 calc R . .
C9 C 0.8807(4) 0.7352(3) -0.4023(2) 0.0623(7) Uani 1 1 d . . .
H9 H 0.9701 0.7703 -0.4554 0.075 Uiso 1 1 calc R . .
C10 C 0.8333(6) 0.6263(4) -0.4344(3) 0.0941(11) Uani 1 1 d . . .
H10 H 0.7536 0.5849 -0.3804 0.141 Uiso 1 1 calc R . .
H11 H 0.9367 0.5746 -0.4379 0.141 Uiso 1 1 calc R . .
H12 H 0.7800 0.6515 -0.5050 0.141 Uiso 1 1 calc R . .
C11 C 0.7248(5) 0.8298(4) -0.4136(3) 0.0933(11) Uani 1 1 d . . .
H13 H 0.6880 0.8549 -0.4884 0.140 Uiso 1 1 calc R . .
H14 H 0.7582 0.8964 -0.3931 0.140 Uiso 1 1 calc R . .
H15 H 0.6309 0.7971 -0.3663 0.140 Uiso 1 1 calc R . .
C12 C 1.0416(3) 0.8375(2) -0.2373(2) 0.0543(6) Uani 1 1 d . . .
H16 H 0.9326 0.8853 -0.2295 0.065 Uiso 1 1 calc R . .
C13 C 1.1354(5) 0.8154(3) -0.1301(3) 0.0884(10) Uani 1 1 d . . .
H17 H 1.2462 0.7716 -0.1344 0.133 Uiso 1 1 calc R . .
H18 H 1.0670 0.7708 -0.0706 0.133 Uiso 1 1 calc R . .
H19 H 1.1521 0.8897 -0.1176 0.133 Uiso 1 1 calc R . .
C14 C 1.1423(5) 0.9144(3) -0.3328(3) 0.0883(11) Uani 1 1 d . . .
H20 H 1.1662 0.9847 -0.3150 0.132 Uiso 1 1 calc R . .
H21 H 1.0742 0.9357 -0.3979 0.132 Uiso 1 1 calc R . .
H22 H 1.2498 0.8709 -0.3456 0.132 Uiso 1 1 calc R . .
C15 C 0.603(3) 0.1282(14) -0.1703(18) 0.077(6) Uani 0.400(9) 1 d P A 1
C16 C 0.768(2) 0.0610(12) -0.0970(8) 0.136(8) Uani 0.400(9) 1 d P A 1
H23 H 0.7278 0.0116 -0.0283 0.204 Uiso 0.400(9) 1 calc PR A 1
H24 H 0.8359 0.1185 -0.0833 0.204 Uiso 0.400(9) 1 calc PR A 1
H25 H 0.8383 0.0130 -0.1358 0.204 Uiso 0.400(9) 1 calc PR A 1
C17 C 0.495(3) 0.0577(15) -0.1888(16) 0.144(9) Uani 0.400(9) 1 d P A 1
H26 H 0.4559 0.0077 -0.1200 0.216 Uiso 0.400(9) 1 calc PR A 1
H27 H 0.5529 0.0096 -0.2321 0.216 Uiso 0.400(9) 1 calc PR A 1
H28 H 0.3965 0.1043 -0.2276 0.216 Uiso 0.400(9) 1 calc PR A 1
C18 C 0.679(3) 0.223(3) -0.257(2) 0.059(4) Uani 0.400(9) 1 d P A 1
C19 C 0.8543(16) 0.2106(12) -0.3120(11) 0.094(4) Uani 0.400(9) 1 d P A 1
H29 H 0.8695 0.2810 -0.3704 0.141 Uiso 0.400(9) 1 calc PR A 1
H30 H 0.8621 0.1437 -0.3414 0.141 Uiso 0.400(9) 1 calc PR A 1
H31 H 0.9433 0.1990 -0.2590 0.141 Uiso 0.400(9) 1 calc PR A 1
C20 C 0.539(2) 0.2792(13) -0.3510(10) 0.135(7) Uani 0.400(9) 1 d P A 1
H32 H 0.4268 0.2907 -0.3175 0.203 Uiso 0.400(9) 1 calc PR A 1
H33 H 0.5343 0.2265 -0.3960 0.203 Uiso 0.400(9) 1 calc PR A 1
H34 H 0.5722 0.3539 -0.3958 0.203 Uiso 0.400(9) 1 calc PR A 1
C21 C 0.5678(16) 0.1556(9) -0.1785(11) 0.0550(19) Uani 0.600(9) 1 d P A 2
C22 C 0.6131(14) 0.0196(6) -0.1345(7) 0.095(3) Uani 0.600(9) 1 d P A 2
H35 H 0.6981 0.0032 -0.0783 0.143 Uiso 0.600(9) 1 calc PR A 2
H36 H 0.6591 -0.0114 -0.1936 0.143 Uiso 0.600(9) 1 calc PR A 2
H37 H 0.5100 -0.0171 -0.1042 0.143 Uiso 0.600(9) 1 calc PR A 2
C23 C 0.4007(10) 0.1696(9) -0.2468(8) 0.116(4) Uani 0.600(9) 1 d P A 2
H38 H 0.3087 0.1342 -0.1995 0.174 Uiso 0.600(9) 1 calc PR A 2
H39 H 0.4246 0.1310 -0.3041 0.174 Uiso 0.600(9) 1 calc PR A 2
H40 H 0.3663 0.2521 -0.2789 0.174 Uiso 0.600(9) 1 calc PR A 2
C24 C 0.718(2) 0.2246(18) -0.2399(13) 0.075(5) Uani 0.600(9) 1 d P A 2
C25 C 0.8917(8) 0.1677(8) -0.1957(10) 0.132(5) Uani 0.600(9) 1 d P A 2
H41 H 0.8870 0.1480 -0.1169 0.198 Uiso 0.600(9) 1 calc PR A 2
H42 H 0.9781 0.2218 -0.2236 0.198 Uiso 0.600(9) 1 calc PR A 2
H43 H 0.9214 0.0971 -0.2185 0.198 Uiso 0.600(9) 1 calc PR A 2
C26 C 0.718(2) 0.2429(8) -0.3633(7) 0.146(6) Uani 0.600(9) 1 d P A 2
H44 H 0.8006 0.2975 -0.3982 0.219 Uiso 0.600(9) 1 calc PR A 2
H45 H 0.6043 0.2741 -0.3906 0.219 Uiso 0.600(9) 1 calc PR A 2
H46 H 0.7495 0.1685 -0.3792 0.219 Uiso 0.600(9) 1 calc PR A 2
O1 O 0.74452(19) 0.53816(12) -0.16125(11) 0.0410(3) Uani 1 1 d . . .
O2 O 0.507(2) 0.2136(12) -0.0969(15) 0.052(3) Uani 0.600(9) 1 d P A 2
O3 O 0.538(3) 0.1933(18) -0.089(2) 0.044(3) Uani 0.400(9) 1 d P A 1
O4 O 0.670(2) 0.3379(14) -0.2177(12) 0.059(3) Uani 0.600(9) 1 d P A 1
O5 O 0.702(3) 0.320(2) -0.2046(19) 0.065(6) Uani 0.400(9) 1 d P A 2
B1 B 0.5800(3) 0.3121(2) -0.12135(19) 0.0392(5) Uani 1 1 d . . .
Si1 Si 0.97677(7) 0.69831(5) -0.26202(5) 0.0407(2) Uani 1 1 d . . .

loop_
_atom_site_aniso_label
_atom_site_aniso_U_11
_atom_site_aniso_U_22
_atom_site_aniso_U_33
_atom_site_aniso_U_23
_atom_site_aniso_U_13
_atom_site_aniso_U_12
C1 0.0413(10) 0.0351(9) 0.0357(9) -0.0144(7) 0.0098(7) -0.0067(8)
C2 0.0388(10) 0.0369(9) 0.0340(9) -0.0132(7) 0.0110(7) -0.0066(8)
C3 0.0408(10) 0.0332(9) 0.0368(9) -0.0130(7) 0.0089(7) -0.0065(8)
C4 0.0476(11) 0.0359(10) 0.0428(11) -0.0147(8) 0.0136(8) -0.0104(8)
C5 0.0460(11) 0.0372(10) 0.0406(10) -0.0131(8) 0.0117(8) -0.0111(8)
C6 0.0493(13) 0.0597(15) 0.0671(16) -0.0199(12) 0.0110(11) -0.0014(11)
C7 0.0612(18) 0.0569(18) 0.160(4) -0.028(2) 0.002(2) 0.0052(15)
C8 0.072(2) 0.102(3) 0.122(3) -0.005(2) 0.047(2) 0.016(2)
C9 0.0639(15) 0.0825(19) 0.0410(12) -0.0136(11) 0.0075(10) -0.0221(14)
C10 0.113(3) 0.121(3) 0.065(2) -0.043(2) -0.0070(18) -0.035(2)
C11 0.081(2) 0.116(3) 0.072(2) -0.0084(19) -0.0198(17) -0.001(2)
C12 0.0516(13) 0.0496(13) 0.0636(15) -0.0164(10) 0.0080(10) -0.0154(10)
C13 0.103(3) 0.087(2) 0.089(2) -0.0353(19) -0.0194(19) -0.032(2)
C14 0.090(2) 0.070(2) 0.106(3) -0.0179(18) 0.0275(19) -0.0434(18)
C15 0.128(13) 0.030(7) 0.074(7) -0.031(6) 0.056(7) 0.003(6)
C16 0.219(18) 0.105(9) 0.073(6) -0.044(6) -0.020(8) 0.090(11)
C17 0.192(18) 0.123(14) 0.178(16) -0.125(13) 0.096(13) -0.111(14)
C18 0.069(8) 0.064(8) 0.063(5) -0.049(5) 0.010(5) -0.015(6)
C19 0.094(7) 0.114(8) 0.100(9) -0.077(7) 0.045(6) -0.022(6)
C20 0.195(15) 0.146(11) 0.082(7) -0.077(8) -0.062(9) 0.059(11)
C21 0.077(4) 0.027(4) 0.071(3) -0.036(3) 0.022(3) -0.004(4)
C22 0.140(8) 0.051(3) 0.095(6) -0.030(3) 0.055(5) -0.011(4)
C23 0.091(5) 0.139(8) 0.161(8) -0.112(7) -0.031(5) 0.002(5)
C24 0.098(10) 0.072(6) 0.083(8) -0.062(7) 0.057(7) -0.055(7)
C25 0.063(4) 0.126(7) 0.256(14) -0.137(9) 0.029(5) -0.012(4)
C26 0.275(17) 0.109(7) 0.075(5) -0.057(5) 0.090(8) -0.072(9)
O1 0.0461(8) 0.0391(7) 0.0415(7) -0.0171(6) 0.0189(6) -0.0140(6)
O2 0.062(6) 0.037(5) 0.066(4) -0.031(4) 0.025(4) -0.008(4)
O3 0.060(7) 0.022(4) 0.048(3) -0.014(3) 0.026(4) 0.000(4)
O4 0.094(6) 0.043(4) 0.046(2) -0.024(2) 0.029(3) -0.012(3)
O5 0.083(8) 0.040(6) 0.082(10) -0.034(6) 0.055(8) -0.030(8)
B1 0.0443(12) 0.0368(11) 0.0402(11) -0.0171(9) 0.0095(9) -0.0081(9)
Si1 0.0409(3) 0.0425(3) 0.0394(3) -0.0121(2) 0.0123(2) -0.0113(2)

loop_
_atom_type_symbol
_atom_type_description
_atom_type_scat_dispersion_real
_atom_type_scat_dispersion_imag
_atom_type_scat_source
C C 0.0033 0.0016 'International Tables Vol C Tables 4.2.6.8 and 6.1.1.4'
H H 0.0000 0.0000 'International Tables Vol C Tables 4.2.6.8 and 6.1.1.4'
B B 0.0013 0.0007 'International Tables Vol C Tables 4.2.6.8 and 6.1.1.4'
O O 0.0106 0.0060 'International Tables Vol C Tables 4.2.6.8 and 6.1.1.4'
Si Si 0.0817 0.0704 'International Tables Vol C Tables 4.2.6.8 and 6.1.1.4'

loop_
_geom_angle_atom_site_label_1
_geom_angle_atom_site_label_2
_geom_angle_atom_site_label_3
_geom_angle
_geom_angle_site_symmetry_1
_geom_angle_site_symmetry_3
_geom_angle_publ_flag
C2 C1 C3 112.75(16) . 2_665 yes
C2 C1 B1 122.83(17) . . yes
C3 C1 B1 124.41(18) 2_665 . yes
O1 C2 C1 123.66(17) . . yes
O1 C2 C3 109.45(17) . . yes
C1 C2 C3 126.89(17) . . yes
C1 C3 C2 120.36(18) 2_665 . yes
C1 C3 C4 134.18(18) 2_665 . yes
C2 C3 C4 105.44(16) . . yes
C5 C4 C3 107.74(18) . . yes
C5 C4 H1 126.1 . . no
C3 C4 H1 126.1 . . no
C4 C5 O1 109.84(17) . . yes
C4 C5 Si1 136.27(17) . . yes
O1 C5 Si1 113.89(13) . . yes
C7 C6 C8 110.3(3) . . yes
C7 C6 Si1 116.6(2) . . yes
C8 C6 Si1 112.7(2) . . yes
C7 C6 H2 105.4 . . no
C8 C6 H2 105.4 . . no
Si1 C6 H2 105.4 . . no
C6 C7 H3 109.5 . . no
C6 C7 H4 109.5 . . no
H3 C7 H4 109.5 . . no
C6 C7 H5 109.5 . . no
H3 C7 H5 109.5 . . no
H4 C7 H5 109.5 . . no
C6 C8 H6 109.5 . . no
C6 C8 H7 109.5 . . no
H6 C8 H7 109.5 . . no
C6 C8 H8 109.5 . . no
H6 C8 H8 109.5 . . no
H7 C8 H8 109.5 . . no
C11 C9 C10 111.4(3) . . yes
C11 C9 Si1 111.0(2) . . yes
C10 C9 Si1 113.7(2) . . yes
C11 C9 H9 106.8 . . no
C10 C9 H9 106.8 . . no
Si1 C9 H9 106.8 . . no
C9 C10 H10 109.5 . . no
C9 C10 H11 109.5 . . no
H10 C10 H11 109.5 . . no
C9 C10 H12 109.5 . . no
H10 C10 H12 109.5 . . no
H11 C10 H12 109.5 . . no
C9 C11 H13 109.5 . . no
C9 C11 H14 109.5 . . no
H13 C11 H14 109.5 . . no
C9 C11 H15 109.5 . . no
H13 C11 H15 109.5 . . no
H14 C11 H15 109.5 . . no
C13 C12 C14 110.7(3) . . yes
C13 C12 Si1 113.3(2) . . yes
C14 C12 Si1 114.6(2) . . yes
C13 C12 H16 105.8 . . no
C14 C12 H16 105.8 . . no
Si1 C12 H16 105.8 . . no
C12 C13 H17 109.5 . . no
C12 C13 H18 109.5 . . no
H17 C13 H18 109.5 . . no
C12 C13 H19 109.5 . . no
H17 C13 H19 109.5 . . no
H18 C13 H19 109.5 . . no
C12 C14 H20 109.5 . . no
C12 C14 H21 109.5 . . no
H20 C14 H21 109.5 . . no
C12 C14 H22 109.5 . . no
H20 C14 H22 109.5 . . no
H21 C14 H22 109.5 . . no
C17 C15 C18 124(2) . . yes
C17 C15 O3 115(2) . . yes
C18 C15 O3 101.3(17) . . yes
C17 C15 C16 114.7(16) . . yes
C18 C15 C16 103.6(18) . . yes
O3 C15 C16 93.1(16) . . yes
C15 C18 C19 125(2) . . yes
C15 C18 O4 109.2(17) . . yes
C19 C18 O4 107.0(17) . . yes
C15 C18 C20 109.0(19) . . yes
C19 C18 C20 108.3(17) . . yes
O4 C18 C20 94.0(17) . . yes
O2 C21 C24 105.1(12) . . yes
O2 C21 C22 115.0(11) . . yes
C24 C21 C22 115.1(11) . . yes
O2 C21 C23 101.6(11) . . yes
C24 C21 C23 115.0(12) . . yes
C22 C21 C23 104.5(8) . . yes
C21 C22 H35 109.5 . . no
C21 C22 H36 109.5 . . no
H35 C22 H36 109.5 . . no
C21 C22 H37 109.5 . . no
H35 C22 H37 109.5 . . no
H36 C22 H37 109.5 . . no
C21 C23 H38 109.5 . . no
C21 C23 H39 109.5 . . no
H38 C23 H39 109.5 . . no
C21 C23 H40 109.5 . . no
H38 C23 H40 109.5 . . no
H39 C23 H40 109.5 . . no
O5 C24 C25 100.9(16) . . yes
O5 C24 C26 117.3(18) . . yes
C25 C24 C26 109.6(13) . . yes
O5 C24 C21 102.9(13) . . yes
C25 C24 C21 112.0(14) . . yes
C26 C24 C21 113.3(12) . . yes
C24 C25 H41 109.5 . . no
C24 C25 H42 109.5 . . no
H41 C25 H42 109.5 . . no
C24 C25 H43 109.5 . . no
H41 C25 H43 109.5 . . no
H42 C25 H43 109.5 . . no
C24 C26 H44 109.5 . . no
C24 C26 H45 109.5 . . no
H44 C26 H45 109.5 . . no
C24 C26 H46 109.5 . . no
H44 C26 H46 109.5 . . no
H45 C26 H46 109.5 . . no
C2 O1 C5 107.52(14) . . yes
B1 O2 C21 106.1(12) . . yes
B1 O3 C15 111.9(16) . . yes
B1 O4 C18 105.0(14) . . yes
C24 O5 B1 111.5(14) . . yes
O2 B1 O4 115.7(10) . . yes
O2 B1 O5 112.9(11) . . yes
O4 B1 O5 14(2) . . yes
O2 B1 O3 12.4(17) . . yes
O4 B1 O3 112.3(11) . . yes
O5 B1 O3 106.7(13) . . yes
O2 B1 C1 122.7(7) . . yes
O4 B1 C1 120.5(6) . . yes
O5 B1 C1 124.3(9) . . yes
O3 B1 C1 127.2(9) . . yes
C5 Si1 C9 107.06(11) . . yes
C5 Si1 C12 106.74(10) . . yes
C9 Si1 C12 109.19(13) . . yes
C5 Si1 C6 108.48(11) . . yes
C9 Si1 C6 114.61(13) . . yes
C12 Si1 C6 110.42(13) . . yes

loop_
_geom_bond_atom_site_label_1
_geom_bond_atom_site_label_2
_geom_bond_distance
_geom_bond_site_symmetry_2
_geom_bond_publ_flag
C1 C2 1.383(3) . yes
C1 C3 1.410(2) 2_665 yes
C1 B1 1.557(3) . yes
C2 O1 1.368(2) . yes
C2 C3 1.411(3) . yes
C3 C1 1.410(2) 2_665 yes
C3 C4 1.439(3) . yes
C4 C5 1.356(3) . yes
C4 H1 0.9300 . no
C5 O1 1.395(2) . yes
C5 Si1 1.877(2) . yes
C6 C7 1.504(4) . yes
C6 C8 1.510(4) . yes
C6 Si1 1.898(3) . yes
C6 H2 0.9800 . no
C7 H3 0.9600 . no
C7 H4 0.9600 . no
C7 H5 0.9600 . no
C8 H6 0.9600 . no
C8 H7 0.9600 . no
C8 H8 0.9600 . no
C9 C11 1.537(5) . yes
C9 C10 1.540(5) . yes
C9 Si1 1.882(3) . yes
C9 H9 0.9800 . no
C10 H10 0.9600 . no
C10 H11 0.9600 . no
C10 H12 0.9600 . no
C11 H13 0.9600 . no
C11 H14 0.9600 . no
C11 H15 0.9600 . no
C12 C13 1.519(4) . yes
C12 C14 1.529(4) . yes
C12 Si1 1.883(3) . yes
C12 H16 0.9800 . no
C13 H17 0.9600 . no
C13 H18 0.9600 . no
C13 H19 0.9600 . no
C14 H20 0.9600 . no
C14 H21 0.9600 . no
C14 H22 0.9600 . no
C15 C17 1.32(3) . yes
C15 C18 1.49(4) . yes
C15 O3 1.49(3) . yes
C15 C16 1.62(3) . yes
C16 H23 0.9600 . no
C16 H24 0.9600 . no
C16 H25 0.9600 . no
C17 H26 0.9600 . no
C17 H27 0.9600 . no
C17 H28 0.9600 . no
C18 C19 1.50(3) . yes
C18 O4 1.57(3) . yes
C18 C20 1.60(3) . yes
C19 H29 0.9600 . no
C19 H30 0.9600 . no
C19 H31 0.9600 . no
C20 H32 0.9600 . no
C20 H33 0.9600 . no
C20 H34 0.9600 . no
C21 O2 1.428(18) . yes
C21 C24 1.54(2) . yes
C21 C22 1.554(12) . yes
C21 C23 1.563(14) . yes
C22 H35 0.9600 . no
C22 H36 0.9600 . no
C22 H37 0.9600 . no
C23 H38 0.9600 . no
C23 H39 0.9600 . no
C23 H40 0.9600 . no
C24 O5 1.32(3) . yes
C24 C25 1.50(2) . yes
C24 C26 1.518(17) . yes
C25 H41 0.9600 . no
C25 H42 0.9600 . no
C25 H43 0.9600 . no
C26 H44 0.9600 . no
C26 H45 0.9600 . no
C26 H46 0.9600 . no
O2 B1 1.301(18) . yes
O3 B1 1.42(2) . yes
O4 B1 1.348(13) . yes
O5 B1 1.37(2) . yes

loop_
_geom_torsion_atom_site_label_1
_geom_torsion_atom_site_label_2
_geom_torsion_atom_site_label_3
_geom_torsion_atom_site_label_4
_geom_torsion
_geom_torsion_site_symmetry_1
_geom_torsion_site_symmetry_4
_geom_torsion_publ_flag
C3 C1 C2 O1 179.28(18) 2_665 . yes
B1 C1 C2 O1 -1.1(3) . . yes
C3 C1 C2 C3 0.3(3) 2_665 . yes
B1 C1 C2 C3 179.9(2) . . yes
O1 C2 C3 C1 -179.42(17) . 2_665 yes
C1 C2 C3 C1 -0.3(4) . 2_665 yes
O1 C2 C3 C4 -0.7(2) . . yes
C1 C2 C3 C4 178.4(2) . . yes
C1 C3 C4 C5 178.5(2) 2_665 . yes
C2 C3 C4 C5 0.0(2) . . yes
C3 C4 C5 O1 0.7(2) . . yes
C3 C4 C5 Si1 -179.49(19) . . yes
C17 C15 C18 C19 -96(3) . . yes
O3 C15 C18 C19 133.6(19) . . yes
C16 C15 C18 C19 38(2) . . yes
C17 C15 C18 O4 135.8(18) . . yes
O3 C15 C18 O4 5(2) . . yes
C16 C15 C18 O4 -90.8(17) . . yes
C17 C15 C18 C20 34(3) . . yes
O3 C15 C18 C20 -96(2) . . yes
C16 C15 C18 C20 167.8(14) . . yes
O2 C21 C24 O5 -12(2) . . yes
C22 C21 C24 O5 -139.2(17) . . yes
C23 C21 C24 O5 99.2(17) . . yes
O2 C21 C24 C25 95.9(13) . . yes
C22 C21 C24 C25 -31.6(15) . . yes
C23 C21 C24 C25 -153.2(8) . . yes
O2 C21 C24 C26 -139.4(14) . . yes
C22 C21 C24 C26 93.0(16) . . yes
C23 C21 C24 C26 -28.5(18) . . yes
C1 C2 O1 C5 -178.06(19) . . yes
C3 C2 O1 C5 1.1(2) . . yes
C4 C5 O1 C2 -1.1(2) . . yes
Si1 C5 O1 C2 179.02(14) . . yes
C24 C21 O2 B1 11.6(15) . . yes
C22 C21 O2 B1 139.2(10) . . yes
C23 C21 O2 B1 -108.6(12) . . yes
C17 C15 O3 B1 -139(2) . . yes
C18 C15 O3 B1 -3(3) . . yes
C16 C15 O3 B1 101.5(19) . . yes
C15 C18 O4 B1 -6(2) . . yes
C19 C18 O4 B1 -143.6(16) . . yes
C20 C18 O4 B1 105.9(16) . . yes
C25 C24 O5 B1 -108(2) . . yes
C26 C24 O5 B1 132.7(17) . . yes
C21 C24 O5 B1 8(3) . . yes
C21 O2 B1 O4 7.1(17) . . yes
C21 O2 B1 O5 -7.7(19) . . yes
C21 O2 B1 O3 -70(8) . . yes
C21 O2 B1 C1 175.0(7) . . yes
C18 O4 B1 O2 -9.3(19) . . yes
C18 O4 B1 O5 72(6) . . yes
C18 O4 B1 O3 4(2) . . yes
C18 O4 B1 C1 -177.5(10) . . yes
C24 O5 B1 O2 0(3) . . yes
C24 O5 B1 O4 -105(7) . . yes
C24 O5 B1 O3 11(3) . . yes
C24 O5 B1 C1 176.9(14) . . yes
C15 O3 B1 O2 108(9) . . yes
C15 O3 B1 O4 -1(2) . . yes
C15 O3 B1 O5 -14(3) . . yes
C15 O3 B1 C1 -179.1(13) . . yes
C2 C1 B1 O2 178.0(9) . . yes
C3 C1 B1 O2 -2.4(10) 2_665 . yes
C2 C1 B1 O4 -14.6(10) . . yes
C3 C1 B1 O4 165.0(10) 2_665 . yes
C2 C1 B1 O5 1.1(15) . . yes
C3 C1 B1 O5 -179.3(15) 2_665 . yes
C2 C1 B1 O3 163.9(14) . . yes
C3 C1 B1 O3 -16.5(14) 2_665 . yes
C4 C5 Si1 C9 -112.3(3) . . yes
O1 C5 Si1 C9 67.54(18) . . yes
C4 C5 Si1 C12 4.6(3) . . yes
O1 C5 Si1 C12 -175.63(15) . . yes
C4 C5 Si1 C6 123.5(3) . . yes
O1 C5 Si1 C6 -56.65(19) . . yes
C11 C9 Si1 C5 58.1(2) . . yes
C10 C9 Si1 C5 -68.4(2) . . yes
C11 C9 Si1 C12 -57.1(3) . . yes
C10 C9 Si1 C12 176.4(2) . . yes
C11 C9 Si1 C6 178.4(2) . . yes
C10 C9 Si1 C6 51.9(3) . . yes
C13 C12 Si1 C5 69.7(2) . . yes
C14 C12 Si1 C5 -161.9(2) . . yes
C13 C12 Si1 C9 -174.9(2) . . yes
C14 C12 Si1 C9 -46.5(3) . . yes
C13 C12 Si1 C6 -48.0(3) . . yes
C14 C12 Si1 C6 80.4(2) . . yes
C7 C6 Si1 C5 41.9(3) . . yes
C8 C6 Si1 C5 170.9(3) . . yes
C7 C6 Si1 C9 -77.7(3) . . yes
C8 C6 Si1 C9 51.3(3) . . yes
C7 C6 Si1 C12 158.5(3) . . yes
C8 C6 Si1 C12 -72.5(3) . . yes
